data_4322748
loop_
_publ_author_name
'S. Jurisson'
'M.M. Halihan'
'J.D. Lydon'
'C.L. Barnes'
'D.P. Nowotnik'
'A.D. Nunn'

_publ_contact_author
;
S. Jurisson
Chemistry Department
University of Missouri
Columbia, Missouri 65211 USA
;
_publ_section_title
;
 Linkage Isomerization of MSCN(CDOH)2(CDO)BMe to MNCS(CDOH)2(CDO)BMe (M =
 Tc, Re). Crystal Structures of TcNCS(CDOH)2(CDO)BMe,
 ReNCS(CDOH)2(CDO)BMe, and ReSCN(CDOH)2(CDO)BMe
;
_journal_name_full 'Inorganic Chemistry'
_journal_page_first 1922
_journal_page_last 1928
_journal_paper_doi 10.1021/ic971145i
_journal_volume 37
_journal_year 1998
_chemical_formula_moiety 'C20 H27 B1 N7 O6 S1 Re1 '
_chemical_formula_sum 'C20 H27 B N7 O6 Re S'
_chemical_formula_weight 690.6
_chemical_name_systematic ?
_space_group_IT_number 19
_symmetry_cell_setting orthorhombic
_symmetry_space_group_name_Hall 'P 2ac 2ab'
_symmetry_space_group_name_H-M 'P 21 21 21'
_cell_angle_alpha 90.0
_cell_angle_beta 90.0
_cell_angle_gamma 90.0
_cell_formula_units_Z 8
_cell_length_a 15.7952(10)
_cell_length_b 17.8430(20)
_cell_length_c 18.014(3)
_cell_measurement_reflns_used 25
_cell_measurement_temperature 293
_cell_measurement_theta_max 25.00
_cell_measurement_theta_min 20.00
_cell_volume 5077.0(11)
_computing_data_reduction 'NRCVAX DATRD2'
_computing_molecular_graphics NRCVAX
_computing_publication_material 'NRCVAX TABLES Jan 94 Version'
_computing_structure_refinement 'NRCVAX LSTSQ'
_computing_structure_solution 'NRCVAX SOLVER'
_diffrn_ambient_temperature 293
_diffrn_measurement_device 'Nonius CAD-4    '
_diffrn_measurement_method 'Theta/2theta scan b/P/b '
_diffrn_radiation_monochromator graphite
_diffrn_radiation_source 'xray tube'
_diffrn_radiation_type 'Copper K\a    '
_diffrn_radiation_wavelength 1.54056
_diffrn_reflns_av_R_equivalents 0.051
_diffrn_reflns_limit_h_max 18
_diffrn_reflns_limit_h_min 0
_diffrn_reflns_limit_k_max 20
_diffrn_reflns_limit_k_min 0
_diffrn_reflns_limit_l_max 21
_diffrn_reflns_limit_l_min 0
_diffrn_reflns_number 4851
_diffrn_reflns_theta_max 65.00
_diffrn_reflns_theta_min 0.00
_diffrn_standards_decay_% 0.0
_diffrn_standards_interval_time 60
_diffrn_standards_number 3
_exptl_absorpt_coefficient_mu 10.20
_exptl_absorpt_correction_T_max 0.9956
_exptl_absorpt_correction_T_min 0.6207
_exptl_absorpt_correction_type empirical
_exptl_crystal_density_diffrn 1.807
_exptl_crystal_F_000 2684.98
_exptl_crystal_size_max 0.15
_exptl_crystal_size_mid 0.18
_exptl_crystal_size_min 0.30
_refine_diff_density_max 2.74
_refine_diff_density_min -1.17
_refine_ls_goodness_of_fit_obs 2.46
_refine_ls_matrix_type full
_refine_ls_number_parameters 652
_refine_ls_number_reflns 4243
_refine_ls_R_factor_all 0.054
_refine_ls_R_factor_obs 0.054
_refine_ls_shift/esd_max 0.482
_refine_ls_structure_factor_coef F
_refine_ls_weighting_details 'w = 1/(\s^2^(F)+0.0005F^2^)'
_refine_ls_weighting_scheme calc
_refine_ls_wR_factor_all 0.073
_refine_ls_wR_factor_obs 0.073
_reflns_number_observed 4243
_reflns_number_total 4792
_reflns_observed_criterion 'Inet > 2.0\s(Inet)'
_cod_data_source_file ic971145i_3.cif
_cod_data_source_block Re-NCS
_cod_depositor_comments
;
The following automatic conversions were performed:

'_refine_ls_weighting_scheme' value '1/(\s^2^(F)+0.0005F^2^)' was
changed to 'calc'. New tag '_refine_ls_weighting_details' was
created. The value of the new tag was set to 'w =
1/(\s^2^(F)+0.0005F^2^)'.

Automatic conversion script
Id: cif_fix_values 3143 2015-03-26 13:38:13Z robertas 
;
_cod_original_formula_sum 'C20 H27 B1 N7 O6 S1 Re1 '
_cod_database_code 4322748

loop_
_symmetry_equiv_pos_as_xyz
x,y,z
1/2+x,1/2-y,-z
-x,1/2+y,1/2-z
1/2-x,-y,1/2+z

loop_
_atom_site_aniso_label
_atom_site_aniso_U_11
_atom_site_aniso_U_22
_atom_site_aniso_U_33
_atom_site_aniso_U_12
_atom_site_aniso_U_13
_atom_site_aniso_U_23
_atom_site_aniso_type_symbol
ReA 0.0377(4) 0.0478(4) 0.0325(4) 0.0013(4) -0.0009(3) 0.0036(4) Re
SA 0.073(4) 0.133(7) 0.114(6) 0.043(5) 0.015(5) -0.017(6) S
O1A 0.069(9) 0.080(10) 0.041(7) 0.010(8) -0.021(8) 0.011(7) O
O2A 0.073(10) 0.094(11) 0.042(7) 0.008(9) 0.012(8) 0.012(7) O
O3A 0.062(8) 0.057(7) 0.034(6) 0.000(8) -0.001(6) 0.010(5) O
O4A 0.086(12) 0.057(8) 0.052(7) 0.020(9) 0.008(8) 0.014(7) O
O5A 0.054(7) 0.053(7) 0.038(6) -0.008(6) -0.007(6) 0.011(6) O
O6A 0.063(10) 0.118(14) 0.038(7) -0.003(10) -0.014(7) 0.006(8) O
N1A 0.072(12) 0.041(8) 0.043(8) -0.019(9) -0.010(9) 0.012(7) N
N2A 0.062(10) 0.064(10) 0.022(6) -0.005(9) 0.024(7) -0.009(6) N
N3A 0.056(9) 0.052(9) 0.036(7) -0.004(8) -0.005(8) 0.009(6) N
N4A 0.067(10) 0.025(7) 0.037(7) 0.002(7) -0.007(7) 0.007(6) N
N5A 0.054(9) 0.026(7) 0.039(8) -0.014(6) 0.006(7) -0.003(6) N
N6A 0.068(11) 0.054(10) 0.042(8) 0.014(9) -0.003(8) -0.012(8) N
N7A 0.092(14) 0.041(9) 0.052(10) -0.001(10) 0.004(10) -0.015(8) N
C1A 0.029(9) 0.067(13) 0.052(11) 0.006(8) 0.005(9) 0.008(10) C
C2A 0.047(11) 0.034(10) 0.085(16) 0.011(8) -0.002(11) 0.006(10) C
C3A 0.060(16) 0.094(20) 0.16(3) -0.009(15) 0.013(21) -0.018(23) C
C4A 0.065(18) 0.28(5) 0.089(23) 0.01(3) 0.002(17) 0.07(3) C
C5A 0.037(12) 0.15(3) 0.080(16) -0.018(15) 0.013(12) -0.049(19) C
C6A 0.047(11) 0.067(13) 0.064(13) 0.010(10) -0.004(11) 0.011(12) C
C7A 0.052(10) 0.041(9) 0.039(9) 0.005(8) -0.005(9) 0.005(7) C
C8A 0.112(20) 0.054(12) 0.048(11) 0.013(14) -0.026(14) -0.008(9) C
C9A 0.37(7) 0.052(15) 0.081(19) 0.02(3) 0.03(4) 0.016(15) C
C10A 0.066(15) 0.065(14) 0.103(19) -0.003(12) -0.015(16) -0.012(15) C
C11A 0.096(19) 0.055(12) 0.062(12) 0.027(13) 0.009(12) 0.009(11) C
C12A 0.067(13) 0.036(9) 0.046(10) -0.005(9) -0.020(9) -0.003(8) C
C13A 0.050(11) 0.084(15) 0.034(9) -0.009(11) 0.007(10) 0.020(11) C
C14A 0.035(11) 0.122(22) 0.081(16) -0.019(14) 0.012(11) 0.009(16) C
C15A 0.052(13) 0.106(20) 0.072(15) -0.020(14) -0.003(12) -0.015(14) C
C16A 0.058(14) 0.074(16) 0.102(19) -0.034(13) 0.008(14) -0.023(14) C
C17A 0.074(15) 0.085(16) 0.049(12) -0.014(13) -0.033(12) -0.014(12) C
C18A 0.040(10) 0.086(15) 0.033(9) -0.003(10) 0.000(8) 0.007(10) C
C19A 0.068(14) 0.071(13) 0.052(11) -0.017(12) -0.015(11) 0.034(10) C
C20A 0.044(11) 0.075(15) 0.067(13) 0.003(12) 0.001(10) 0.010(13) C
BA 0.038(11) 0.056(12) 0.034(9) -0.008(10) -0.004(9) 0.016(9) B
ReB 0.0291(4) 0.0446(4) 0.0399(4) -0.0001(3) -0.0003(3) 0.0009(4) Re
SB 0.052(3) 0.116(6) 0.110(6) 0.009(4) 0.024(4) 0.011(5) S
O1B 0.038(7) 0.064(9) 0.062(8) 0.001(6) -0.004(6) 0.020(7) O
O2B 0.055(8) 0.050(7) 0.084(9) 0.026(6) 0.008(8) 0.028(7) O
O3B 0.047(7) 0.022(6) 0.063(8) 0.006(5) -0.006(6) 0.005(5) O
O4B 0.058(8) 0.035(7) 0.083(10) 0.006(6) 0.010(8) 0.010(7) O
O5B 0.040(7) 0.057(8) 0.048(7) -0.004(6) 0.003(6) -0.002(6) O
O6B 0.056(8) 0.049(7) 0.068(8) 0.000(7) -0.007(7) 0.006(7) O
N1B 0.039(8) 0.046(8) 0.042(7) 0.000(7) 0.002(7) -0.009(7) N
N2B 0.034(8) 0.096(14) 0.040(8) 0.000(9) 0.001(7) 0.009(9) N
N3B 0.034(8) 0.071(11) 0.054(9) -0.005(8) -0.001(7) 0.008(9) N
N4B 0.058(10) 0.047(9) 0.051(9) -0.006(8) 0.015(8) -0.020(8) N
N5B 0.042(8) 0.048(9) 0.041(8) 0.004(7) -0.006(7) -0.012(7) N
N6B 0.045(8) 0.046(8) 0.051(9) -0.001(7) -0.012(8) 0.008(8) N
N7B 0.030(8) 0.074(11) 0.063(10) -0.003(8) 0.011(8) 0.009(10) N
C1B 0.029(9) 0.074(14) 0.050(11) 0.017(9) 0.007(8) 0.003(10) C
C2B 0.051(12) 0.066(14) 0.090(17) -0.006(12) 0.010(12) 0.024(14) C
C3B 0.12(3) 0.11(3) 0.35(6) 0.079(24) 0.18(4) 0.13(4) C
C4B 0.103(25) 0.12(3) 0.24(5) 0.078(22) 0.09(3) 0.04(3) C
C5B 0.032(10) 0.089(17) 0.070(13) 0.028(10) -0.008(10) 0.005(12) C
C6B 0.050(11) 0.035(9) 0.067(13) -0.007(8) 0.001(10) -0.013(9) C
C7B 0.037(9) 0.051(11) 0.047(10) 0.008(9) -0.010(8) 0.008(9) C
C8B 0.048(12) 0.101(18) 0.066(13) 0.031(13) -0.037(11) 0.009(13) C
C9B 0.077(18) 0.096(22) 0.115(23) -0.015(17) -0.038(18) 0.000(19) C
C10B 0.103(23) 0.079(18) 0.099(21) -0.024(17) -0.022(19) -0.010(17) C
C11B 0.064(15) 0.050(12) 0.118(22) 0.018(11) -0.019(15) -0.025(13) C
C12B 0.036(10) 0.101(19) 0.056(12) 0.004(11) -0.016(9) -0.023(12) C
C13B 0.051(11) 0.054(11) 0.042(10) -0.009(9) -0.005(9) 0.001(9) C
C14B 0.103(19) 0.066(14) 0.039(10) -0.005(13) 0.012(12) 0.003(9) C
C15B 0.087(16) 0.057(12) 0.037(9) 0.010(12) -0.005(11) -0.008(9) C
C16B 0.073(17) 0.118(21) 0.042(11) 0.039(17) 0.022(12) -0.001(13) C
C17B 0.045(11) 0.094(17) 0.048(11) -0.006(11) -0.004(10) 0.007(11) C
C18B 0.030(9) 0.081(15) 0.037(9) 0.003(9) 0.001(7) 0.009(9) C
C19B 0.052(12) 0.084(15) 0.046(11) -0.017(11) -0.003(10) 0.020(11) C
C20B 0.064(13) 0.045(11) 0.042(10) -0.008(9) 0.015(10) 0.001(8) C
BB 0.029(10) 0.085(18) 0.040(10) 0.024(11) -0.008(9) 0.010(11) B

loop_
_atom_site_label
_atom_site_fract_x
_atom_site_fract_y
_atom_site_fract_z
_atom_site_U_iso_or_equiv
_atom_site_thermal_displace_type
_atom_site_calc_flag
_atom_site_refinement_flags
_atom_site_type_symbol
ReA 0.44894(5) 0.88130(5) 0.21865(4) 0.0393(4) Uij ? . Re
SA 0.2245(5) 1.0399(5) 0.2901(5) 0.107(6) Uij ? . S
O1A 0.5385(10) 0.7867(9) 0.3340(7) 0.063(8) Uij ? . O
O2A 0.5328(11) 0.9037(9) 0.0728(7) 0.070(9) Uij ? . O
O3A 0.4570(9) 0.8889(7) 0.3854(6) 0.051(7) Uij ? . O
O4A 0.4999(11) 1.0277(9) 0.1337(8) 0.065(9) Uij ? . O
O5A 0.3823(8) 0.7754(7) 0.3335(7) 0.048(7) Uij ? . O
O6A 0.3848(10) 0.8567(10) 0.0546(7) 0.073(10) Uij ? . O
N1A 0.5461(12) 0.8178(8) 0.2616(8) 0.052(9) Uij ? . N
N2A 0.5398(11) 0.8702(9) 0.1384(7) 0.049(8) Uij ? . N
N3A 0.4670(11) 0.9293(8) 0.3234(7) 0.048(8) Uij ? . N
N4A 0.4846(11) 0.9935(7) 0.1999(7) 0.043(8) Uij ? . N
N5A 0.3783(10) 0.7964(8) 0.2610(8) 0.040(8) Uij ? . N
N6A 0.3787(12) 0.8354(10) 0.1298(9) 0.054(9) Uij ? . N
N7A 0.3334(13) 0.9363(9) 0.2294(10) 0.062(11) Uij ? . N
C1A 0.6120(11) 0.8032(12) 0.2274(11) 0.049(10) Uij ? . C
C2A 0.6910(13) 0.7655(10) 0.2595(13) 0.055(12) Uij ? . C
C3A 0.7696(18) 0.7777(18) 0.2117(23) 0.104(23) Uij ? . C
C4A 0.7476(20) 0.761(3) 0.1273(20) 0.14(3) Uij ? . C
C5A 0.6842(14) 0.8254(20) 0.1050(15) 0.090(18) Uij ? . C
C6A 0.6160(13) 0.8339(13) 0.1534(13) 0.059(12) Uij ? . C
C7A 0.4765(13) 1.0001(10) 0.3271(10) 0.044(9) Uij ? . C
C8A 0.4692(20) 1.0386(11) 0.3989(11) 0.072(14) Uij ? . C
C9A 0.458(4) 1.1259(15) 0.3889(17) 0.17(4) Uij ? . C
C10A 0.5138(16) 1.1530(14) 0.3333(17) 0.078(15) Uij ? . C
C11A 0.5047(18) 1.1186(13) 0.2564(13) 0.071(14) Uij ? . C
C12A 0.4895(14) 1.0386(10) 0.2575(11) 0.050(10) Uij ? . C
C13A 0.3175(13) 0.7684(13) 0.2234(12) 0.056(12) Uij ? . C
C14A 0.2497(13) 0.7203(17) 0.2550(15) 0.079(16) Uij ? . C
C15A 0.1757(15) 0.7096(16) 0.1986(14) 0.076(15) Uij ? . C
C16A 0.2119(16) 0.6916(14) 0.1203(16) 0.078(15) Uij ? . C
C17A 0.2591(15) 0.7536(13) 0.0896(12) 0.070(14) Uij ? . C
C18A 0.3215(12) 0.7878(13) 0.1463(10) 0.053(11) Uij ? . C
C19A 0.4658(15) 0.7662(12) 0.4526(11) 0.064(12) Uij ? . C
C20A 0.2861(13) 0.9806(15) 0.2544(12) 0.062(13) Uij ? . C
BA 0.4628(14) 0.8039(12) 0.3748(10) 0.043(10) Uij ? . B
ReB 1.02906(5) 0.52444(4) 0.33978(4) 0.0379(4) Uij ? . Re
SB 1.3074(4) 0.4915(5) 0.2393(5) 0.092(5) Uij ? . S
O1B 0.9349(8) 0.4023(8) 0.4238(8) 0.055(7) Uij ? . O
O2B 0.9476(9) 0.6758(7) 0.3308(8) 0.063(8) Uij ? . O
O3B 1.0863(8) 0.4012(6) 0.4395(7) 0.044(7) Uij ? . O
O4B 1.0892(9) 0.6858(7) 0.3781(8) 0.058(8) Uij ? . O
O5B 1.0207(8) 0.3563(7) 0.3215(7) 0.048(7) Uij ? . O
O6B 0.9810(10) 0.6203(8) 0.1975(8) 0.058(8) Uij ? . O
N1B 0.9310(9) 0.4732(9) 0.3987(8) 0.042(7) Uij ? . N
N2B 0.9346(10) 0.6041(11) 0.3552(8) 0.057(10) Uij ? . N
N3B 1.0920(9) 0.4771(11) 0.4268(9) 0.053(9) Uij ? . N
N4B 1.0902(11) 0.6121(9) 0.3956(9) 0.052(9) Uij ? . N
N5B 1.0101(9) 0.4230(8) 0.2862(8) 0.043(8) Uij ? . N
N6B 0.9923(10) 0.5522(8) 0.2273(9) 0.047(8) Uij ? . N
N7B 1.1472(9) 0.5228(11) 0.2889(10) 0.056(9) Uij ? . N
C1B 0.8597(11) 0.5111(12) 0.4160(11) 0.051(11) Uij ? . C
C2B 0.7870(14) 0.4783(15) 0.4530(15) 0.069(14) Uij ? . C
C3B 0.7304(23) 0.5390(20) 0.479(3) 0.20(4) Uij ? . C
C4B 0.7219(23) 0.6088(20) 0.446(3) 0.15(3) Uij ? . C
C5B 0.7939(12) 0.6440(13) 0.4036(13) 0.064(13) Uij ? . C
C6B 0.8618(13) 0.5870(11) 0.3893(12) 0.051(11) Uij ? . C
C7B 1.1454(11) 0.5150(11) 0.4638(10) 0.045(9) Uij ? . C
C8B 1.2080(13) 0.4815(16) 0.5204(12) 0.072(14) Uij ? . C
C9B 1.2761(19) 0.5364(18) 0.5382(18) 0.096(20) Uij ? . C
C10B 1.2532(20) 0.6083(16) 0.5466(18) 0.094(19) Uij ? . C
C11B 1.2083(16) 0.6473(13) 0.4814(17) 0.077(16) Uij ? . C
C12B 1.1495(12) 0.5929(14) 0.4471(12) 0.064(13) Uij ? . C
C13B 0.9998(12) 0.4229(11) 0.2117(11) 0.049(10) Uij ? . C
C14B 0.9902(18) 0.3574(12) 0.1703(11) 0.069(14) Uij ? . C
C15B 0.9431(16) 0.3709(12) 0.0953(10) 0.061(12) Uij ? . C
C16B 0.9862(16) 0.4350(16) 0.0609(11) 0.078(16) Uij ? . C
C17B 0.9795(14) 0.5034(14) 0.0988(11) 0.063(13) Uij ? . C
C18B 0.9901(11) 0.4950(12) 0.1790(10) 0.050(11) Uij ? . C
C19B 1.0097(13) 0.2763(13) 0.4310(11) 0.061(12) Uij ? . C
C20B 1.2127(14) 0.5091(10) 0.2682(10) 0.050(11) Uij ? . C
BB 1.0115(13) 0.3605(15) 0.4042(12) 0.051(12) Uij ? . B
H2AA 0.702 0.787 0.315 0.0652 Uiso ? . H
H2AB 0.679 0.706 0.263 0.0652 Uiso ? . H
H3AA 0.792 0.835 0.218 0.1142 Uiso ? . H
H3AB 0.818 0.739 0.229 0.1142 Uiso ? . H
H4AA 0.718 0.707 0.122 0.1534 Uiso ? . H
H4AB 0.804 0.763 0.093 0.1534 Uiso ? . H
H5AA 0.658 0.812 0.051 0.0997 Uiso ? . H
H5AB 0.719 0.878 0.102 0.0997 Uiso ? . H
H8AA 0.414 1.018 0.427 0.0815 Uiso ? . H
H8AB 0.525 1.028 0.432 0.0815 Uiso ? . H
H9AA 0.470 1.155 0.441 0.1766 Uiso ? . H
H9AB 0.394 1.137 0.371 0.1766 Uiso ? . H
H10AA 0.503 1.213 0.329 0.0880 Uiso ? . H
H10AB 0.578 1.143 0.352 0.0880 Uiso ? . H
H11AA 0.561 1.129 0.225 0.0813 Uiso ? . H
H11AB 0.451 1.145 0.229 0.0813 Uiso ? . H
H14AA 0.277 0.666 0.268 0.0892 Uiso ? . H
H14AB 0.226 0.746 0.305 0.0892 Uiso ? . H
H15AA 0.137 0.663 0.217 0.0863 Uiso ? . H
H15AB 0.138 0.760 0.197 0.0863 Uiso ? . H
H16AA 0.159 0.680 0.084 0.0877 Uiso ? . H
H16AB 0.253 0.643 0.124 0.0877 Uiso ? . H
H17AA 0.295 0.734 0.042 0.0796 Uiso ? . H
H17AB 0.216 0.797 0.072 0.0796 Uiso ? . H
H19AA 0.414 0.787 0.485 0.0737 Uiso ? . H
H19AB 0.525 0.780 0.479 0.0737 Uiso ? . H
H19AC 0.461 0.707 0.442 0.0737 Uiso ? . H
H2BA 0.752 0.445 0.414 0.0793 Uiso ? . H
H2BB 0.808 0.443 0.498 0.0793 Uiso ? . H
H3BA 0.760 0.558 0.529 0.2055 Uiso ? . H
H3BB 0.670 0.514 0.491 0.2055 Uiso ? . H
H4BA 0.681 0.591 0.401 0.1624 Uiso ? . H
H4BB 0.688 0.648 0.481 0.1624 Uiso ? . H
H5BA 0.817 0.686 0.442 0.0737 Uiso ? . H
H5BB 0.774 0.670 0.352 0.0737 Uiso ? . H
H8BA 1.233 0.430 0.498 0.0817 Uiso ? . H
H8BB 1.174 0.470 0.571 0.0817 Uiso ? . H
H9BA 1.320 0.536 0.492 0.1058 Uiso ? . H
H9BB 1.308 0.517 0.588 0.1058 Uiso ? . H
H10BA 1.208 0.607 0.591 0.1039 Uiso ? . H
H10BB 1.308 0.641 0.563 0.1039 Uiso ? . H
H11BA 1.256 0.664 0.442 0.0871 Uiso ? . H
H11BB 1.174 0.696 0.500 0.0871 Uiso ? . H
H14BA 1.052 0.335 0.159 0.0793 Uiso ? . H
H14BB 0.954 0.318 0.203 0.0793 Uiso ? . H
H15BA 0.877 0.384 0.105 0.0705 Uiso ? . H
H15BB 0.947 0.322 0.060 0.0705 Uiso ? . H
H16BA 0.958 0.443 0.007 0.0877 Uiso ? . H
H16BB 1.052 0.421 0.055 0.0877 Uiso ? . H
H17BA 1.029 0.540 0.079 0.0726 Uiso ? . H
H17BB 0.919 0.528 0.087 0.0726 Uiso ? . H
H19BA 1.037 0.242 0.388 0.0709 Uiso ? . H
H19BB 0.945 0.260 0.440 0.0709 Uiso ? . H
H19BC 1.046 0.276 0.482 0.0709 Uiso ? . H

loop_
_atom_type_symbol
_atom_type_description
_atom_type_scat_dispersion_real
_atom_type_scat_dispersion_imag
_atom_type_scat_source
C ? 0.017 0.009 'International Tables Vol. IV Table 2.2B'
H ? 0.000 0.000 'International Tables Vol. IV Table 2.2B'
B ? 0.008 0.004 'International Tables Vol. IV Table 2.2B'
N ? 0.029 0.018 'International Tables Vol. IV Table 2.2B'
O ? 0.047 0.032 'International Tables Vol. IV Table 2.2B'
S ? 0.319 0.557 'International Tables Vol. IV Table 2.2B'
Re ? -5.790 5.891 'International Tables Vol. IV Table 2.2B'

loop_
_geom_angle_atom_site_label_1
_geom_angle_atom_site_label_2
_geom_angle_atom_site_label_3
_geom_angle
_geom_angle_site_symmetry_1
_geom_angle_site_symmetry_2
_geom_angle_site_symmetry_3
_geom_angle_publ_flag
N1a Rea N2a 71.9(6) ? ? ? ?
N1a Rea N3a 77.6(6) ? ? ? ?
N1a Rea N4a 112.6(6) ? ? ? ?
N1a Rea N5a 81.8(6) ? ? ? ?
N1a Rea N6a 117.6(6) ? ? ? ?
N1a Rea N7a 151.4(7) ? ? ? ?
N2a Rea N3a 125.5(6) ? ? ? ?
N2a Rea N4a 77.9(6) ? ? ? ?
N2a Rea N5a 125.4(6) ? ? ? ?
N2a Rea N6a 78.2(7) ? ? ? ?
N2a Rea N7a 136.6(7) ? ? ? ?
N3a Rea N4a 73.7(5) ? ? ? ?
N3a Rea N5a 92.4(6) ? ? ? ?
N3a Rea N6a 156.1(7) ? ? ? ?
N3a Rea N7a 80.9(7) ? ? ? ?
N4a Rea N5a 156.4(6) ? ? ? ?
N4a Rea N6a 112.8(6) ? ? ? ?
N4a Rea N7a 78.6(7) ? ? ? ?
N5a Rea N6a 73.0(7) ? ? ? ?
N5a Rea N7a 80.5(7) ? ? ? ?
N6a Rea N7a 78.1(6) ? ? ? ?
N1a O1a Ba 117.1(14) ? ? ? ?
N3a O3a Ba 114.9(12) ? ? ? ?
N5a O5a Ba 114.0(12) ? ? ? ?
Rea N1a O1a 119.7(13) ? ? ? ?
Rea N1a C1a 123.8(13) ? ? ? ?
O1a N1a C1a 116.5(17) ? ? ? ?
Rea N2a O2a 121.7(13) ? ? ? ?
Rea N2a C6a 120.9(12) ? ? ? ?
O2a N2a C6a 117.0(15) ? ? ? ?
Rea N3a O3a 121.1(11) ? ? ? ?
Rea N3a C7a 118.0(11) ? ? ? ?
O3a N3a C7a 120.2(14) ? ? ? ?
Rea N4a O4a 127.9(11) ? ? ? ?
Rea N4a C12a 118.0(12) ? ? ? ?
O4a N4a C12a 114.0(14) ? ? ? ?
Rea N5a O5a 122.7(10) ? ? ? ?
Rea N5a C13a 120.4(13) ? ? ? ?
O5a N5a C13a 115.9(14) ? ? ? ?
Rea N6a O6a 126.0(14) ? ? ? ?
Rea N6a C18a 116.9(13) ? ? ? ?
O6a N6a C18a 116.8(16) ? ? ? ?
Rea N7a C20a 155.3(17) ? ? ? ?
N1a C1a C2a 126.2(19) ? ? ? ?
N1a C1a C6a 114.6(17) ? ? ? ?
C2a C1a C6a 118.7(17) ? ? ? ?
C1a C2a C3a 112.8(21) ? ? ? ?
C2a C3a C4a 109.6(23) ? ? ? ?
C3a C4a C5a 104(3) ? ? ? ?
C4a C5a C6a 114(3) ? ? ? ?
N2a C6a C1a 108.6(17) ? ? ? ?
N2a C6a C5a 126.7(22) ? ? ? ?
C1a C6a C5a 124.7(21) ? ? ? ?
N3a C7a C8a 120.1(16) ? ? ? ?
N3a C7a C12a 116.3(16) ? ? ? ?
C8a C7a C12a 123.6(16) ? ? ? ?
C7a C8a C9a 111.7(18) ? ? ? ?
C8a C9a C10a 110(3) ? ? ? ?
C9a C10a C11a 116(3) ? ? ? ?
C10a C11a C12a 113.6(19) ? ? ? ?
N4a C12a C7a 112.7(15) ? ? ? ?
N4a C12a C11a 126.9(18) ? ? ? ?
C7a C12a C11a 120.3(17) ? ? ? ?
N5a C13a C14a 124.4(19) ? ? ? ?
N5a C13a C18a 112.8(17) ? ? ? ?
C14a C13a C18a 122.8(20) ? ? ? ?
C13a C14a C15a 111.2(21) ? ? ? ?
C14a C15a C16a 109.9(20) ? ? ? ?
C15a C16a C17a 112.3(20) ? ? ? ?
C16a C17a C18a 112.2(19) ? ? ? ?
N6a C18a C13a 114.7(18) ? ? ? ?
N6a C18a C17a 124.1(17) ? ? ? ?
C13a C18a C17a 121.2(19) ? ? ? ?
Sa C20a N7a 178.2(21) ? ? ? ?
O1a Ba O3a 109.0(15) ? ? ? ?
O1a Ba O5a 111.5(15) ? ? ? ?
O1a Ba C19a 110.1(17) ? ? ? ?
O3a Ba O5a 109.5(15) ? ? ? ?
O3a Ba C19a 108.5(16) ? ? ? ?
O5a Ba C19a 108.3(15) ? ? ? ?
N1b Reb N2b 72.5(6) ? ? ? ?
N1b Reb N3b 77.9(6) ? ? ? ?
N1b Reb N4b 115.1(6) ? ? ? ?
N1b Reb N5b 75.4(6) ? ? ? ?
N1b Reb N6b 112.1(6) ? ? ? ?
N1b Reb N7b 152.1(7) ? ? ? ?
N2b Reb N3b 122.0(6) ? ? ? ?
N2b Reb N4b 75.9(7) ? ? ? ?
N2b Reb N5b 123.8(6) ? ? ? ?
N2b Reb N6b 77.1(6) ? ? ? ?
N2b Reb N7b 135.5(7) ? ? ? ?
N3b Reb N4b 73.5(7) ? ? ? ?
N3b Reb N5b 93.8(7) ? ? ? ?
N3b Reb N6b 160.9(6) ? ? ? ?
N3b Reb N7b 84.0(6) ? ? ? ?
N4b Reb N5b 160.3(6) ? ? ? ?
N4b Reb N6b 113.7(6) ? ? ? ?
N4b Reb N7b 79.0(7) ? ? ? ?
N5b Reb N6b 74.1(6) ? ? ? ?
N5b Reb N7b 84.9(7) ? ? ? ?
N6b Reb N7b 80.3(6) ? ? ? ?
N1b O1b Bb 115.9(15) ? ? ? ?
N3b O3b Bb 116.7(13) ? ? ? ?
N5b O5b Bb 114.2(14) ? ? ? ?
Reb N1b O1b 123.2(11) ? ? ? ?
Reb N1b C1b 121.1(13) ? ? ? ?
O1b N1b C1b 115.6(15) ? ? ? ?
Reb N2b O2b 119.3(11) ? ? ? ?
Reb N2b C6b 121.4(15) ? ? ? ?
O2b N2b C6b 119.3(16) ? ? ? ?
Reb N3b O3b 120.2(12) ? ? ? ?
Reb N3b C7b 120.4(14) ? ? ? ?
O3b N3b C7b 118.7(16) ? ? ? ?
Reb N4b O4b 127.5(13) ? ? ? ?
Reb N4b C12b 117.1(14) ? ? ? ?
O4b N4b C12b 114.3(17) ? ? ? ?
Reb N5b O5b 121.9(10) ? ? ? ?
Reb N5b C13b 118.7(13) ? ? ? ?
O5b N5b C13b 118.7(14) ? ? ? ?
Reb N6b O6b 128.2(12) ? ? ? ?
Reb N6b C18b 116.1(12) ? ? ? ?
O6b N6b C18b 115.2(15) ? ? ? ?
Reb N7b C20b 166.7(17) ? ? ? ?
N1b C1b C2b 124.3(19) ? ? ? ?
N1b C1b C6b 112.0(17) ? ? ? ?
C2b C1b C6b 123.5(18) ? ? ? ?
C1b C2b C3b 109.0(21) ? ? ? ?
C2b C3b C4b 125(3) ? ? ? ?
C3b C4b C5b 121.2(23) ? ? ? ?
C4b C5b C6b 110.1(20) ? ? ? ?
N2b C6b C1b 112.9(17) ? ? ? ?
N2b C6b C5b 122.5(19) ? ? ? ?
C1b C6b C5b 124.4(18) ? ? ? ?
N3b C7b C8b 124.5(19) ? ? ? ?
N3b C7b C12b 116.1(17) ? ? ? ?
C8b C7b C12b 119.3(18) ? ? ? ?
C7b C8b C9b 110.5(22) ? ? ? ?
C8b C9b C10b 117(3) ? ? ? ?
C9b C10b C11b 118(3) ? ? ? ?
C10b C11b C12b 108.1(21) ? ? ? ?
N4b C12b C7b 111.0(17) ? ? ? ?
N4b C12b C11b 123.4(22) ? ? ? ?
C7b C12b C11b 125.6(19) ? ? ? ?
N5b C13b C14b 122.9(18) ? ? ? ?
N5b C13b C18b 115.1(17) ? ? ? ?
C14b C13b C18b 121.6(18) ? ? ? ?
C13b C14b C15b 112.6(19) ? ? ? ?
C14b C15b C16b 105.4(19) ? ? ? ?
C15b C16b C17b 115.9(17) ? ? ? ?
C16b C17b C18b 112.5(20) ? ? ? ?
N6b C18b C13b 114.5(16) ? ? ? ?
N6b C18b C17b 124.4(19) ? ? ? ?
C13b C18b C17b 121.0(19) ? ? ? ?
Sb C20b N7b 178.5(19) ? ? ? ?
O1b Bb O3b 107.3(18) ? ? ? ?
O1b Bb O5b 110.2(14) ? ? ? ?
O1b Bb C19b 113.4(18) ? ? ? ?
O3b Bb O5b 111.3(16) ? ? ? ?
O3b Bb C19b 109.9(14) ? ? ? ?

loop_
_geom_bond_atom_site_label_1
_geom_bond_atom_site_label_2
_geom_bond_distance
_geom_bond_site_symmetry_1
_geom_bond_site_symmetry_2
_geom_bond_publ_flag
Rea N1a 2.058(18) ? ? ?
Rea N2a 2.047(13) ? ? ?
Rea N3a 2.091(14) ? ? ?
Rea N4a 2.108(13) ? ? ?
Rea N5a 2.031(13) ? ? ?
Rea N6a 2.112(17) ? ? ?
Rea N7a 2.081(20) ? ? ?
Sa C20a 1.58(3) ? ? ?
O1a N1a 1.423(19) ? ? ?
O1a Ba 1.44(3) ? ? ?
O2a N2a 1.328(19) ? ? ?
O3a N3a 1.340(17) ? ? ?
O3a Ba 1.53(3) ? ? ?
O4a N4a 1.361(19) ? ? ?
O5a N5a 1.360(19) ? ? ?
O5a Ba 1.557(24) ? ? ?
O6a N6a 1.409(21) ? ? ?
N1a C1a 1.24(3) ? ? ?
N2a C6a 1.39(3) ? ? ?
N3a C7a 1.274(23) ? ? ?
N4a C12a 1.315(23) ? ? ?
N5a C13a 1.28(3) ? ? ?
N6a C18a 1.28(3) ? ? ?
N7a C20a 1.18(3) ? ? ?
C1a C2a 1.53(3) ? ? ?
C1a C6a 1.44(3) ? ? ?
C2a C3a 1.53(4) ? ? ?
C3a C4a 1.59(6) ? ? ?
C4a C5a 1.57(5) ? ? ?
C5a C6a 1.39(3) ? ? ?
C7a C8a 1.47(3) ? ? ?
C7a C12a 1.44(3) ? ? ?
C8a C9a 1.58(3) ? ? ?
C9a C10a 1.42(6) ? ? ?
C10a C11a 1.52(4) ? ? ?
C11a C12a 1.45(3) ? ? ?
C13a C14a 1.49(3) ? ? ?
C13a C18a 1.43(3) ? ? ?
C14a C15a 1.56(3) ? ? ?
C15a C16a 1.56(4) ? ? ?
C16a C17a 1.44(3) ? ? ?
C17a C18a 1.55(3) ? ? ?
C19a Ba 1.556(25) ? ? ?
Reb N1b 2.089(14) ? ? ?
Reb N2b 2.079(18) ? ? ?
Reb N3b 2.040(16) ? ? ?
Reb N4b 2.095(16) ? ? ?
Reb N5b 2.074(14) ? ? ?
Reb N6b 2.164(15) ? ? ?
Reb N7b 2.079(14) ? ? ?
Sb C20b 1.613(22) ? ? ?
O1b N1b 1.345(21) ? ? ?
O1b Bb 1.464(25) ? ? ?
O2b N2b 1.368(23) ? ? ?
O3b N3b 1.376(22) ? ? ?
O3b Bb 1.53(3) ? ? ?
O4b N4b 1.352(21) ? ? ?
O5b N5b 1.359(20) ? ? ?
O5b Bb 1.50(3) ? ? ?
O6b N6b 1.340(20) ? ? ?
N1b C1b 1.350(22) ? ? ?
N2b C6b 1.34(3) ? ? ?
N3b C7b 1.27(3) ? ? ?
N4b C12b 1.36(3) ? ? ?
N5b C13b 1.351(24) ? ? ?
N6b C18b 1.34(3) ? ? ?
N7b C20b 1.13(3) ? ? ?
C1b C2b 1.45(3) ? ? ?
C1b C6b 1.44(3) ? ? ?
C2b C3b 1.48(4) ? ? ?
C3b C4b 1.39(5) ? ? ?
C4b C5b 1.50(4) ? ? ?
C5b C6b 1.50(3) ? ? ?
C7b C8b 1.541(24) ? ? ?
C7b C12b 1.42(3) ? ? ?
C8b C9b 1.49(4) ? ? ?
C9b C10b 1.34(5) ? ? ?
C10b C11b 1.54(4) ? ? ?
C11b C12b 1.48(3) ? ? ?
C13b C14b 1.40(3) ? ? ?
C13b C18b 1.42(3) ? ? ?
C14b C15b 1.56(3) ? ? ?
C15b C16b 1.47(4) ? ? ?
C16b C17b 1.40(4) ? ? ?
C17b C18b 1.46(3) ? ? ?

loop_
_geom_contact_atom_site_label_1
_geom_contact_atom_site_label_2
_geom_contact_distance
_geom_contact_site_symmetry_1
_geom_contact_site_symmetry_2
_geom_contact_publ_flag
? ? ? ? ? ?

loop_
_geom_torsion_atom_site_label_1
_geom_torsion_atom_site_label_2
_geom_torsion_atom_site_label_3
_geom_torsion_atom_site_label_4
_geom_torsion
_geom_torsion_site_symmetry_1
_geom_torsion_site_symmetry_2
_geom_torsion_site_symmetry_3
_geom_torsion_site_symmetry_4
_geom_torsion_publ_flag
? ? ? ? ? ? ? ? ? ?
